data_2007419
loop_
_publ_author_name
'Nachtigall, Francine F.'
'Vencato, Ivo'
'Lazzarotto, M\'arcio'
'Nome, Faruk'

_publ_section_title
;
 Calix[4]arene Piperidinium Salt
;
_journal_issue 7
_journal_name_full 'Acta Crystallographica Section C'
_journal_page_first 1007
_journal_page_last 1010
_journal_paper_doi 10.1107/S0108270197019197
_journal_volume 54
_journal_year 1998
_chemical_formula_moiety
;
2(C~28~H~23~O~4~ ^-^.C~5~H~12~N ^+^).3H~2~O.CH~3~CN
;
_chemical_formula_sum 'C68 H79 N3 O11'
_chemical_formula_weight 1114.34
_space_group_IT_number 2
_symmetry_cell_setting triclinic
_symmetry_space_group_name_Hall '-P 1'
_symmetry_space_group_name_H-M 'P -1'
_cell_angle_alpha 87.58(3)
_cell_angle_beta 81.48(3)
_cell_angle_gamma 80.65(3)
_cell_formula_units_Z 2
_cell_length_a 11.159(2)
_cell_length_b 16.210(3)
_cell_length_c 16.807(3)
_cell_measurement_reflns_used 25
_cell_measurement_temperature 295(2)
_cell_measurement_theta_max 15.43
_cell_measurement_theta_min 9.76
_cell_volume 2966.2(10)
_computing_cell_refinement
;
SET4 in CAD-4 EXPRESS
;
_computing_data_collection 'CAD-4-EXPRESS (Enraf-Nonius, 1992)'
_computing_data_reduction 'MolEN        (Fair, 1990)'
_computing_molecular_graphics 'ZORTEP       (Zsolnai, 1996)'
_computing_publication_material
;
SHELXL97. Computing system: DEC 3000 AXP and
PC/486
;
_computing_structure_refinement 'SHELXL97 (Sheldrick, 1997)'
_computing_structure_solution 'SHELXS97 (Sheldrick, 1990)'
_diffrn_ambient_temperature 296(2)
_diffrn_measured_fraction_theta_full 0.999
_diffrn_measured_fraction_theta_max 0.999
_diffrn_measurement_device 'Nonius CAD-4 diffractometer'
_diffrn_measurement_method \w/2\q
_diffrn_radiation_monochromator graphite
_diffrn_radiation_source 'fine-focus sealed tube'
_diffrn_radiation_type MoK\a
_diffrn_radiation_wavelength 0.71073
_diffrn_reflns_av_R_equivalents 0.0200
_diffrn_reflns_av_sigmaI/netI 0.0331
_diffrn_reflns_limit_h_max 13
_diffrn_reflns_limit_h_min -13
_diffrn_reflns_limit_k_max 19
_diffrn_reflns_limit_k_min 0
_diffrn_reflns_limit_l_max 19
_diffrn_reflns_limit_l_min -19
_diffrn_reflns_number 10815
_diffrn_reflns_theta_full 24.97
_diffrn_reflns_theta_max 25.0
_diffrn_reflns_theta_min 2.27
_diffrn_standards_decay_% -1.4
_diffrn_standards_interval_time 60
_diffrn_standards_number 3
_exptl_absorpt_coefficient_mu 0.084
_exptl_absorpt_correction_type none
_exptl_crystal_colour colourless
_exptl_crystal_density_diffrn 1.248
_exptl_crystal_density_method 'not measured'
_exptl_crystal_description irregular
_exptl_crystal_F_000 1192
_exptl_crystal_size_max 0.47
_exptl_crystal_size_mid 0.45
_exptl_crystal_size_min 0.35
_refine_diff_density_max 0.491
_refine_diff_density_min -0.349
_refine_ls_extinction_coef 0.0214(13)
_refine_ls_extinction_method SHELXL97_(Sheldrick,_1997)
_refine_ls_goodness_of_fit_ref 1.024
_refine_ls_hydrogen_treatment H_atoms:_see_text
_refine_ls_matrix_type full
_refine_ls_number_parameters 783
_refine_ls_number_reflns 10413
_refine_ls_number_restraints 0
_refine_ls_restrained_S_all 1.025
_refine_ls_R_factor_all 0.1065
_refine_ls_R_factor_gt 0.0567
_refine_ls_shift/su_max 0.045
_refine_ls_shift/su_mean 0.002
_refine_ls_structure_factor_coef Fsqd
_refine_ls_weighting_details 'w = 1/[\s^2^(Fo^2^)+(0.0767P)^2^+2.3860P] where P=(Fo^2^+2Fc^2^)/3'
_refine_ls_weighting_scheme calc
_refine_ls_wR_factor_ref 0.1917
_reflns_number_gt 6695
_reflns_number_total 10413
_reflns_threshold_expression I>2\s(I)
_cod_data_source_file da1004.cif
_cod_data_source_block structure
_cod_depositor_comments
;
The following automatic conversions were performed:

'_refine_ls_weighting_scheme' value 'calc w =
1/[\s^2^(Fo^2^)+(0.0767P)^2^+2.3860P] where P=(Fo^2^+2Fc^2^)/3' was
changed to 'calc'. New tag '_refine_ls_weighting_details' was
created. The value of the new tag was set to 'w =
1/[\s^2^(Fo^2^)+(0.0767P)^2^+2.3860P] where P=(Fo^2^+2Fc^2^)/3'.

Automatic conversion script
Id: cif_fix_values 3143 2015-03-26 13:38:13Z robertas 
;
_cod_original_cell_volume 2966.2(9)
_cod_original_sg_symbol_H-M P-1
_cod_database_code 2007419

loop_
_symmetry_equiv_pos_as_xyz
'x, y, z'
'-x, -y, -z'

loop_
_atom_site_label
_atom_site_fract_x
_atom_site_fract_y
_atom_site_fract_z
_atom_site_U_iso_or_equiv
_atom_site_adp_type
_atom_site_calc_flag
_atom_site_refinement_flags
_atom_site_occupancy
_atom_site_disorder_assembly
_atom_site_disorder_group
_atom_site_type_symbol
O1 .1770(2) .65548(13) .38154(14) .0624(6) Uani d . 1 . . O
O2 .08142(18) .57059(12) .28589(12) .0526(5) Uani d . 1 . . O
O3 -.1353(2) .62721(14) .34791(13) .0630(6) Uani d . 1 . . O
O4 -.0727(2) .71993(14) .45432(15) .0682(6) Uani d . 1 . . O
C11 .2187(2) .72124(17) .33870(18) .0495(7) Uani d . 1 . . C
C12 .1965(3) .80045(18) .37356(19) .0519(7) Uani d . 1 . . C
C13 .2468(3) .8648(2) .3309(2) .0639(9) Uani d . 1 . . C
H13 .2362 .9170 .3542 .077 Uiso calc R 1 . . H
C14 .3121(3) .8532(2) .2550(2) .0702(10) Uani d . 1 . . C
H14 .3441 .8973 .2271 .084 Uiso calc R 1 . . H
C15 .3295(3) .7754(2) .2208(2) .0606(8) Uani d . 1 . . C
H15 .3722 .7681 .1690 .073 Uiso calc R 1 . . H
C16 .2852(2) .70812(18) .26138(19) .0498(7) Uani d . 1 . . C
C17 .3100(3) .62333(18) .2223(2) .0559(8) Uani d . 1 . . C
H17A .3898 .6171 .1892 .084 Uiso calc R 1 . . H
H17B .3134 .5803 .2641 .084 Uiso calc R 1 . . H
C21 .1038(3) .58462(16) .20544(17) .0472(7) Uani d . 1 . . C
C22 .2152(2) .60964(17) .17082(18) .0491(7) Uani d . 1 . . C
C23 .2354(3) .6228(2) .0879(2) .0616(8) Uani d . 1 . . C
H23 .3090 .6392 .0646 .074 Uiso calc R 1 . . H
C24 .1505(3) .6125(2) .0393(2) .0681(9) Uani d . 1 . . C
H24 .1664 .6215 -.0160 .082 Uiso calc R 1 . . H
C25 .0411(3) .5886(2) .0741(2) .0627(8) Uani d . 1 . . C
H25 -.0169 .5818 .0415 .075 Uiso calc R 1 . . H
C26 .0155(3) .57433(17) .15646(18) .0506(7) Uani d . 1 . . C
C27 -.1067(3) .5520(2) .1925(2) .0606(8) Uani d . 1 . . C
H27A -.0966 .5158 .2393 .091 Uiso calc R 1 . . H
H27B -.1377 .5215 .1537 .091 Uiso calc R 1 . . H
C31 -.2083(3) .66442(19) .29283(18) .0520(7) Uani d . 1 . . C
C32 -.1991(3) .6294(2) .21718(19) .0553(8) Uani d . 1 . . C
C33 -.2728(3) .6692(2) .1630(2) .0705(10) Uani d . 1 . . C
H33 -.2678 .6466 .1125 .085 Uiso calc R 1 . . H
C34 -.3531(3) .7412(3) .1827(2) .0796(11) Uani d . 1 . . C
H34 -.4008 .7678 .1453 .096 Uiso calc R 1 . . H
C35 -.3628(3) .7738(2) .2582(2) .0719(10) Uani d . 1 . . C
H35 -.4186 .8221 .2715 .086 Uiso calc R 1 . . H
C36 -.2916(3) .7367(2) .31475(19) .0569(8) Uani d . 1 . . C
C37 -.3057(3) .7736(2) .3978(2) .0632(8) Uani d . 1 . . C
H37A -.3883 .8041 .4103 .095 Uiso calc R 1 . . H
H37B -.2963 .7282 .4370 .095 Uiso calc R 1 . . H
C41 -.1019(3) .80208(18) .43126(17) .0517(7) Uani d . 1 . . C
C42 -.2157(3) .83146(19) .40683(18) .0533(7) Uani d . 1 . . C
C43 -.2436(3) .9167(2) .3911(2) .0651(9) Uani d . 1 . . C
H43 -.3189 .9379 .3748 .078 Uiso calc R 1 . . H
C44 -.1630(3) .9708(2) .3988(2) .0678(9) Uani d . 1 . . C
H44 -.1848 1.0279 .3896 .081 Uiso calc R 1 . . H
C45 -.0495(3) .9394(2) .42041(19) .0600(8) Uani d . 1 . . C
H45 .0058 .9757 .4246 .072 Uiso calc R 1 . . H
C46 -.0165(3) .85473(19) .43601(17) .0507(7) Uani d . 1 . . C
C47 .1126(3) .8200(2) .45234(19) .0586(8) Uani d . 1 . . C
H47A .1434 .8605 .4815 .088 Uiso calc R 1 . . H
H47B .1113 .7695 .4853 .088 Uiso calc R 1 . . H
O1' .60147(19) .10815(13) .21155(13) .0599(5) Uani d D 1 . . O
O2' .6136(2) .21185(14) .09788(14) .0678(6) Uani d . 1 . . O
O3' .4161(2) .17026(14) .05197(14) .0672(6) Uani d . 1 . . O
O4' .4160(2) .04711(15) .17760(14) .0656(6) Uani d . 1 . . O
C11' .6051(3) .13609(18) .28603(18) .0512(7) Uani d . 1 . . C
C12' .5367(3) .10167(18) .35252(19) .0536(7) Uani d . 1 . . C
C13' .5434(3) .1290(2) .4286(2) .0641(9) Uani d . 1 . . C
H13' .4986 .1068 .4733 .077 Uiso calc R 1 . . H
C14' .6148(3) .1882(2) .4395(2) .0724(10) Uani d . 1 . . C
H14' .6184 .2055 .4911 .087 Uiso calc R 1 . . H
C15' .6809(3) .2216(2) .3739(2) .0660(9) Uani d . 1 . . C
H15' .7286 .2618 .3816 .079 Uiso calc R 1 . . H
C16' .6778(3) .19654(19) .2961(2) .0556(8) Uani d . 1 . . C
C17' .7493(3) .2354(2) .2245(2) .0636(9) Uani d . 1 . . C
H17C .7832 .1924 .1854 .095 Uiso calc R 1 . . H
H17D .8175 .2563 .2422 .095 Uiso calc R 1 . . H
C21' .6062(3) .2907(2) .12302(18) .0553(7) Uani d . 1 . . C
C22' .6732(3) .3065(2) .18358(19) .0559(8) Uani d . 1 . . C
C23' .6654(3) .3882(2) .2069(2) .0682(9) Uani d . 1 . . C
H23' .7099 .3996 .2466 .082 Uiso calc R 1 . . H
C24' .5933(3) .4532(2) .1725(2) .0764(10) Uani d . 1 . . C
H24' .5899 .5078 .1887 .092 Uiso calc R 1 . . H
C25' .5264(3) .4368(2) .1145(2) .0709(9) Uani d . 1 . . C
H25' .4769 .4808 .0921 .085 Uiso calc R 1 . . H
C26' .5308(3) .3565(2) .08843(19) .0601(8) Uani d . 1 . . C
C27' .4566(3) .3401(2) .0235(2) .0723(10) Uani d . 1 . . C
H27C .4446 .3900 -.0102 .108 Uiso calc R 1 . . H
H27D .5040 .2956 -.0102 .108 Uiso calc R 1 . . H
C31' .3181(3) .23249(19) .06865(16) .0500(7) Uani d . 1 . . C
C32' .3324(3) .3160(2) .05461(17) .0563(8) Uani d . 1 . . C
C33' .2295(3) .3772(2) .0703(2) .0665(9) Uani d . 1 . . C
H33' .2375 .4332 .0617 .080 Uiso calc R 1 . . H
C34' .1159(3) .3561(2) .0983(2) .0663(9) Uani d . 1 . . C
H34' .0478 .3977 .1077 .080 Uiso calc R 1 . . H
C35' .1033(3) .2735(2) .11226(18) .0580(8) Uani d . 1 . . C
H35' .0261 .2598 .1307 .070 Uiso calc R 1 . . H
C36' .2040(3) .21014(18) .09939(16) .0488(7) Uani d . 1 . . C
C37' .1903(3) .12076(19) .12355(19) .0572(8) Uani d . 1 . . C
H37C .2521 .0827 .0905 .086 Uiso calc R 1 . . H
H37D .1101 .1103 .1148 .086 Uiso calc R 1 . . H
C41' .3187(3) .07497(17) .23535(18) .0499(7) Uani d . 1 . . C
C42' .2047(3) .10536(17) .21149(18) .0501(7) Uani d . 1 . . C
C43' .1056(3) .12702(19) .2708(2) .0575(8) Uani d . 1 . . C
H43' .0284 .1453 .2560 .069 Uiso calc R 1 . . H
C44' .1185(3) .1221(2) .3510(2) .0623(8) Uani d . 1 . . C
H44' .0507 .1372 .3899 .075 Uiso calc R 1 . . H
C45' .2325(3) .09461(19) .3737(2) .0588(8) Uani d . 1 . . C
H45' .2413 .0925 .4279 .071 Uiso calc R 1 . . H
C46' .3346(3) .07008(17) .31650(18) .0509(7) Uani d . 1 . . C
C47' .4578(3) .03639(19) .3420(2) .0588(8) Uani d . 1 . . C
H47C .5029 -.0029 .3020 .088 Uiso calc R 1 . . H
H47D .4443 .0057 .3924 .088 Uiso calc R 1 . . H
N1 .0187(6) .8030(3) .1296(3) .1335(19) Uani d D 1 . . N
C51 -.0859(6) .8341(5) .0834(4) .142(2) Uani d . 1 . . C
H51A -.0624 .8168 .0280 .212 Uiso calc R 1 . . H
H51B -.1560 .8080 .1059 .212 Uiso calc R 1 . . H
C52 -.1210(12) .9219(6) .0846(8) .253(7) Uani d . 1 . . C
H52A -.0730 .9448 .0385 .380 Uiso calc R 1 . . H
H52B -.2060 .9335 .0755 .380 Uiso calc R 1 . . H
C53 -.1121(9) .9665(4) .1494(4) .183(4) Uani d . 1 . . C
H53A -.1890 .9702 .1856 .274 Uiso calc R 1 . . H
H53B -.1021 1.0229 .1312 .274 Uiso calc R 1 . . H
C54 -.0100(5) .9326(3) .1959(3) .1113(17) Uani d . 1 . . C
H54A .0615 .9579 .1749 .167 Uiso calc R 1 . . H
H54B -.0342 .9487 .2516 .167 Uiso calc R 1 . . H
C55 .0228(7) .8454(4) .1932(5) .150(3) Uani d . 1 . . C
H55A .1062 .8326 .2053 .225 Uiso calc R 1 . . H
H55B -.0288 .8225 .2374 .225 Uiso calc R 1 . . H
N2 .1188(3) .4148(2) .3654(2) .0718(8) Uani d . 1 . . N
C61 .2081(4) .4202(3) .4202(2) .0840(11) Uani d . 1 . . C
H61A .1983 .3794 .4637 .126 Uiso calc R 1 . . H
H61B .1919 .4753 .4435 .126 Uiso calc R 1 . . H
C62 .3370(4) .4045(3) .3783(3) .1019(15) Uani d . 1 . . C
H62A .3518 .4521 .3435 .153 Uiso calc R 1 . . H
H62B .3925 .3999 .4182 .153 Uiso calc R 1 . . H
C63 .3653(4) .3285(3) .3300(3) .1109(16) Uani d . 1 . . C
H63A .4442 .3280 .2967 .166 Uiso calc R 1 . . H
H63B .3719 .2800 .3658 .166 Uiso calc R 1 . . H
C64 .2729(5) .3224(3) .2786(3) .1092(16) Uani d . 1 . . C
H64A .2883 .2667 .2565 .164 Uiso calc R 1 . . H
H64B .2821 .3618 .2339 .164 Uiso calc R 1 . . H
C65 .1458(4) .3387(3) .3193(3) .0878(12) Uani d . 1 . . C
H65A .0906 .3426 .2792 .132 Uiso calc R 1 . . H
H65B .1303 .2918 .3550 .132 Uiso calc R 1 . . H
N1A .6550(4) .4851(3) .4205(3) .1297(16) Uani d . 1 . . N
C1A .4889(4) .6078(3) .3981(4) .1200(19) Uani d . 1 . . C
C2A .5817(4) .5393(3) .4090(3) .0917(13) Uani d . 1 . . C
O1W .8921(3) .3983(3) .4524(2) .1152(12) Uani d . 1 . . O
O2W .2237(3) .8645(2) .0292(2) .1147(11) Uani d D 1 . . O
O3W .4216(4) .9300(4) .0606(4) .210(4) Uani d . 1 . . O
H1O .140(5) .625(4) .346(4) .156(6) Uiso d . 1 . . H
H3O -.034(6) .600(4) .313(3) .156(6) Uiso d . 1 . . H
H4O -.088(6) .690(4) .414(4) .156(6) Uiso d . 1 . . H
H1O' .620(5) .149(3) .165(2) .156(6) Uiso d D 1 . . H
H3O' .494(6) .186(4) .069(3) .156(6) Uiso d . 1 . . H
H4O' .497(6) .067(4) .191(3) .156(6) Uiso d . 1 . . H
H1A .0144 .7500 .1450 .200 Uiso d . 1 . . H
H1B .0895 .8032 .0961 .200 Uiso d D 1 . . H
H2A .044(6) .394(4) .401(4) .156(6) Uiso d . 1 . . H
H2B .105(5) .474(4) .321(3) .156(6) Uiso d . 1 . . H
H1W1 .840(6) .436(4) .420(3) .156(6) Uiso d D 1 . . H
H2W1 .878(6) .371(4) .499(3) .156(6) Uiso d D 1 . . H
H1W2 .285(4) .898(3) .043(4) .156(6) Uiso d D 1 . . H
H2W2 .263(5) .832(3) -.020(2) .156(6) Uiso d D 1 . . H
H1W3 .487(6) .894(4) .065(4) .156(6) Uiso d . 1 . . H
H2W3 .447(6) .952(4) .103(4) .156(6) Uiso d . 1 . . H
H1N .4062 .5944 .4178 .080 Uiso d . 1 . . H
H2N .5123 .6146 .3350 .080 Uiso d . 1 . . H
H3N .5149 .6600 .3882 .080 Uiso d . 1 . . H

loop_
_atom_site_aniso_label
_atom_site_aniso_U_11
_atom_site_aniso_U_22
_atom_site_aniso_U_33
_atom_site_aniso_U_12
_atom_site_aniso_U_13
_atom_site_aniso_U_23
O1 .0726(15) .0485(12) .0653(14) -.0078(10) -.0110(11) .0059(10)
O2 .0510(12) .0492(11) .0571(13) -.0067(9) -.0097(9) .0063(9)
O3 .0607(13) .0656(14) .0604(13) -.0018(11) -.0103(11) -.0003(11)
O4 .0674(14) .0580(14) .0807(17) -.0076(11) -.0215(12) .0090(12)
C11 .0389(14) .0461(16) .0655(19) -.0030(12) -.0187(13) .0016(14)
C12 .0428(15) .0513(17) .0644(19) -.0035(13) -.0195(14) -.0046(14)
C13 .0513(18) .0471(18) .095(3) -.0106(14) -.0103(18) -.0095(17)
C14 .0532(19) .055(2) .101(3) -.0182(15) -.0006(19) .0040(18)
C15 .0418(16) .060(2) .078(2) -.0073(14) -.0009(15) -.0009(16)
C16 .0338(14) .0469(16) .0685(19) -.0019(12) -.0112(13) -.0025(14)
C17 .0391(15) .0522(17) .073(2) .0018(13) -.0053(14) -.0041(15)
C21 .0477(16) .0368(14) .0543(17) .0020(12) -.0069(13) -.0019(12)
C22 .0416(15) .0410(15) .0614(18) .0001(12) -.0031(13) -.0021(13)
C23 .0549(18) .0574(19) .067(2) -.0064(15) .0072(16) -.0044(16)
C24 .074(2) .070(2) .056(2) -.0047(18) -.0044(17) -.0033(16)
C25 .062(2) .064(2) .061(2) .0006(16) -.0149(16) -.0094(16)
C26 .0489(16) .0429(15) .0603(19) -.0040(12) -.0103(14) -.0064(13)
C27 .0537(18) .0581(19) .074(2) -.0159(15) -.0115(15) -.0135(16)
C31 .0392(15) .0590(18) .0586(18) -.0105(13) -.0069(13) -.0019(14)
C32 .0389(15) .0623(19) .067(2) -.0132(13) -.0086(14) -.0053(15)
C33 .0506(18) .094(3) .070(2) -.0078(18) -.0180(16) -.0164(19)
C34 .052(2) .104(3) .085(3) .0024(19) -.0292(18) -.008(2)
C35 .0424(17) .081(2) .090(3) .0057(16) -.0161(17) -.012(2)
C36 .0379(15) .066(2) .067(2) -.0088(14) -.0055(14) -.0074(16)
C37 .0386(16) .074(2) .073(2) -.0030(15) .0014(14) -.0125(17)
C41 .0534(17) .0517(17) .0470(16) -.0003(14) -.0055(13) -.0017(13)
C42 .0453(16) .0592(19) .0517(17) .0003(13) -.0027(13) -.0078(14)
C43 .0537(18) .066(2) .072(2) .0105(16) -.0154(16) -.0076(17)
C44 .071(2) .0494(18) .080(2) .0067(16) -.0175(18) -.0022(16)
C45 .064(2) .0537(18) .0614(19) -.0065(15) -.0086(16) -.0084(15)
C46 .0504(17) .0535(17) .0470(16) -.0012(13) -.0092(13) -.0072(13)
C47 .0586(18) .0573(18) .0636(19) -.0048(15) -.0234(15) -.0107(15)
O1' .0571(13) .0586(13) .0632(14) -.0056(10) -.0075(10) -.0110(10)
O2' .0755(15) .0654(14) .0635(14) -.0123(12) -.0092(11) -.0104(11)
O3' .0555(13) .0679(14) .0724(15) .0017(11) .0014(11) -.0163(11)
O4' .0556(13) .0759(15) .0641(14) -.0063(11) -.0063(11) -.0110(11)
C11' .0425(15) .0495(16) .0597(19) .0079(13) -.0156(13) -.0068(14)
C12' .0479(16) .0488(16) .0620(19) .0071(13) -.0169(14) -.0004(14)
C13' .063(2) .068(2) .061(2) -.0005(17) -.0193(16) .0002(16)
C14' .069(2) .081(2) .069(2) -.0004(19) -.0264(19) -.0139(19)
C15' .0551(19) .068(2) .079(2) -.0032(16) -.0277(18) -.0127(18)
C16' .0364(15) .0550(18) .074(2) .0051(13) -.0159(14) -.0071(15)
C17' .0367(16) .069(2) .085(2) -.0045(14) -.0094(15) -.0108(17)
C21' .0492(17) .0595(19) .0559(18) -.0139(14) .0038(14) -.0062(15)
C22' .0406(15) .0625(19) .0637(19) -.0120(14) .0012(14) -.0069(15)
C23' .057(2) .067(2) .084(2) -.0167(17) -.0111(17) -.0104(18)
C24' .071(2) .059(2) .100(3) -.0133(18) -.010(2) -.007(2)
C25' .065(2) .063(2) .086(3) -.0162(17) -.0088(19) .0107(18)
C26' .0529(18) .074(2) .0543(18) -.0227(16) .0013(14) .0082(16)
C27' .074(2) .088(3) .059(2) -.0284(19) -.0097(17) .0195(18)
C31' .0523(17) .0581(18) .0376(15) -.0025(14) -.0051(12) -.0073(13)
C32' .0603(19) .065(2) .0450(16) -.0146(16) -.0119(14) .0099(14)
C33' .077(2) .0555(19) .071(2) -.0092(17) -.0255(18) .0116(16)
C34' .062(2) .065(2) .070(2) .0060(17) -.0199(17) -.0014(17)
C35' .0492(17) .069(2) .0564(18) -.0058(15) -.0116(14) -.0021(15)
C36' .0529(17) .0535(17) .0430(15) -.0100(13) -.0136(13) -.0042(13)
C37' .0582(18) .0579(18) .0615(19) -.0149(15) -.0191(15) -.0095(15)
C41' .0544(17) .0365(14) .0597(18) -.0099(12) -.0070(14) -.0039(13)
C42' .0561(17) .0421(15) .0564(17) -.0137(13) -.0152(14) -.0033(13)
C43' .0506(17) .0556(18) .068(2) -.0099(14) -.0121(15) -.0015(15)
C44' .062(2) .0589(19) .064(2) -.0090(16) -.0023(16) .0019(16)
C45' .070(2) .0514(18) .0557(18) -.0112(15) -.0109(16) .0022(14)
C46' .0584(18) .0389(15) .0573(18) -.0090(13) -.0150(14) .0039(13)
C47' .066(2) .0476(17) .0632(19) -.0043(15) -.0177(16) .0063(14)
N1 .217(6) .063(2) .120(3) .013(3) -.060(4) -.001(2)
C51 .151(5) .194(7) .108(4) -.081(5) -.049(4) -.026(4)
C52 .347(15) .146(7) .316(15) -.011(8) -.256(13) .067(8)
C53 .264(9) .114(5) .119(5) .115(6) -.021(5) -.009(4)
C54 .127(4) .111(4) .096(3) -.019(3) -.004(3) -.045(3)
C55 .174(6) .105(4) .186(7) .035(4) -.134(6) -.018(4)
N2 .0677(18) .0674(19) .076(2) -.0028(15) -.0062(15) -.0016(15)
C61 .113(3) .082(3) .059(2) -.012(2) -.020(2) -.0156(19)
C62 .088(3) .103(3) .129(4) -.029(3) -.051(3) .010(3)
C63 .069(3) .114(4) .137(4) .014(3) -.001(3) -.014(3)
C64 .109(4) .121(4) .091(3) -.001(3) -.004(3) -.047(3)
C65 .086(3) .077(3) .105(3) -.014(2) -.022(2) -.029(2)
N1A .087(3) .147(4) .150(4) .010(3) -.032(3) .000(3)
C1A .083(3) .110(4) .178(5) -.032(3) -.055(3) .053(4)
C2A .070(3) .115(4) .098(3) -.026(3) -.029(2) .008(3)
O1W .082(2) .143(3) .102(2) .0103(19) .0030(17) .046(2)
O2W .095(2) .133(3) .103(2) -.017(2) .0284(19) -.015(2)
O3W .133(4) .248(6) .252(6) -.088(4) .084(4) -.191(6)

loop_
_atom_type_symbol
_atom_type_description
_atom_type_scat_dispersion_real
_atom_type_scat_dispersion_imag
_atom_type_scat_source
C C 0.0033 0.0016 'International Tables Vol C Tables 4.2.6.8 and 6.1.1.4'
H H 0.0000 0.0000 'International Tables Vol C Tables 4.2.6.8 and 6.1.1.4'
N N 0.0061 0.0033 'International Tables Vol C Tables 4.2.6.8 and 6.1.1.4'
O O 0.0106 0.0060 'International Tables Vol C Tables 4.2.6.8 and 6.1.1.4'

loop_
_geom_angle_atom_site_label_1
_geom_angle_atom_site_label_2
_geom_angle_atom_site_label_3
_geom_angle
_geom_angle_publ_flag
O1 C11 C16 119.5(3) yes
O1 C11 C12 119.3(3) yes
C16 C11 C12 121.1(3) no
C13 C12 C11 118.1(3) no
C13 C12 C47 118.9(3) no
C11 C12 C47 122.8(3) no
C14 C13 C12 121.6(3) no
C13 C14 C15 119.3(3) no
C14 C15 C16 121.8(3) no
C15 C16 C11 118.0(3) no
C15 C16 C17 119.8(3) no
C11 C16 C17 122.1(3) no
C22 C17 C16 114.0(2) no
O2 C21 C22 120.0(3) yes
O2 C21 C26 120.0(3) yes
C22 C21 C26 120.0(3) no
C23 C22 C21 118.4(3) no
C23 C22 C17 120.6(3) no
C21 C22 C17 121.0(3) no
C24 C23 C22 122.3(3) no
C23 C24 C25 118.8(3) no
C24 C25 C26 121.7(3) no
C25 C26 C21 118.8(3) no
C25 C26 C27 120.2(3) no
C21 C26 C27 120.9(3) no
C26 C27 C32 111.5(2) no
O3 C31 C36 118.6(3) yes
O3 C31 C32 120.1(3) yes
C36 C31 C32 121.3(3) no
C33 C32 C31 118.4(3) no
C33 C32 C27 120.1(3) no
C31 C32 C27 121.4(3) no
C34 C33 C32 121.2(3) no
C33 C34 C35 119.5(3) no
C34 C35 C36 121.7(3) no
C35 C36 C31 117.8(3) no
C35 C36 C37 120.4(3) no
C31 C36 C37 121.8(3) no
C42 C37 C36 114.5(3) no
O4 C41 C46 117.8(3) yes
O4 C41 C42 120.3(3) yes
C46 C41 C42 121.8(3) no
C43 C42 C41 117.4(3) no
C43 C42 C37 120.8(3) no
C41 C42 C37 121.8(3) no
C44 C43 C42 121.9(3) no
C43 C44 C45 119.3(3) no
C44 C45 C46 121.1(3) no
C45 C46 C41 118.3(3) no
C45 C46 C47 120.5(3) no
C41 C46 C47 121.0(3) no
C12 C47 C46 110.0(2) no
O1' C11' C16' 120.4(3) yes
O1' C11' C12' 118.6(3) yes
C16' C11' C12' 121.0(3) no
C13' C12' C11' 118.2(3) no
C13' C12' C47' 120.5(3) no
C11' C12' C47' 121.3(3) no
C14' C13' C12' 121.4(3) no
C15' C14' C13' 119.8(3) no
C14' C15' C16' 121.3(3) no
C15' C16' C11' 118.3(3) no
C15' C16' C17' 120.5(3) no
C11' C16' C17' 121.2(3) no
C16' C17' C22' 113.8(2) no
O2' C21' C22' 119.8(3) yes
O2' C21' C26' 119.7(3) yes
C22' C21' C26' 120.5(3) no
C23' C22' C21' 118.4(3) no
C23' C22' C17' 120.7(3) no
C21' C22' C17' 120.9(3) no
C24' C23' C22' 121.5(3) no
C25' C24' C23' 119.6(3) no
C24' C25' C26' 121.5(3) no
C25' C26' C21' 118.4(3) no
C25' C26' C27' 120.5(3) no
C21' C26' C27' 121.0(3) no
C32' C27' C26' 114.8(3) no
O3' C31' C32' 120.3(3) yes
O3' C31' C36' 118.4(3) yes
C32' C31' C36' 121.4(3) no
C33' C32' C31' 118.4(3) no
C33' C32' C27' 120.4(3) no
C31' C32' C27' 121.2(3) no
C34' C33' C32' 121.0(3) no
C33' C34' C35' 120.0(3) no
C34' C35' C36' 121.2(3) no
C35' C36' C31' 118.0(3) no
C35' C36' C37' 120.2(3) no
C31' C36' C37' 121.6(3) no
C36' C37' C42' 110.1(2) no
O4' C41' C42' 118.9(3) yes
O4' C41' C46' 119.7(3) yes
C42' C41' C46' 121.4(3) no
C43' C42' C41' 118.1(3) no
C43' C42' C37' 120.2(3) no
C41' C42' C37' 121.6(3) no
C44' C43' C42' 121.6(3) no
C43' C44' C45' 119.7(3) no
C44' C45' C46' 121.0(3) no
C45' C46' C41' 118.1(3) no
C45' C46' C47' 120.7(3) no
C41' C46' C47' 121.1(3) no
C46' C47' C12' 115.2(2) no
C55 N1 C51 115.8(5) no
C52 C51 N1 113.7(5) no
C53 C52 C51 121.1(6) no
C52 C53 C54 115.9(5) no
C55 C54 C53 114.0(5) no
N1 C55 C54 122.4(5) no
C65 N2 C61 113.2(3) no
N2 C61 C62 112.0(3) no
C63 C62 C61 113.6(4) no
C64 C63 C62 112.9(4) no
C63 C64 C65 114.6(4) no
N2 C65 C64 113.1(3) no
N1A C2A C1A 177.6(6) no

loop_
_geom_bond_atom_site_label_1
_geom_bond_atom_site_label_2
_geom_bond_site_symmetry_2
_geom_bond_distance
_geom_bond_publ_flag
O1 C11 . 1.367(4) yes
O2 C21 . 1.355(3) yes
O3 C31 . 1.379(4) yes
O4 C41 . 1.372(4) yes
C11 C16 . 1.404(4) no
C11 C12 . 1.404(4) no
C12 C13 . 1.387(4) no
C12 C47 . 1.517(4) no
C13 C14 . 1.375(5) no
C14 C15 . 1.382(5) no
C15 C16 . 1.383(4) no
C16 C17 . 1.515(4) no
C17 C22 . 1.510(4) no
C21 C22 . 1.406(4) no
C21 C26 . 1.408(4) no
C22 C23 . 1.392(4) no
C23 C24 . 1.372(5) no
C24 C25 . 1.380(5) no
C25 C26 . 1.389(4) no
C26 C27 . 1.502(4) no
C27 C32 . 1.518(4) no
C31 C36 . 1.397(4) no
C31 C32 . 1.398(4) no
C32 C33 . 1.386(5) no
C33 C34 . 1.371(5) no
C34 C35 . 1.378(5) no
C35 C36 . 1.385(5) no
C36 C37 . 1.519(4) no
C37 C42 . 1.509(4) no
C41 C46 . 1.391(4) no
C41 C42 . 1.396(4) no
C42 C43 . 1.390(4) no
C43 C44 . 1.376(5) no
C44 C45 . 1.381(5) no
C45 C46 . 1.387(4) no
C46 C47 . 1.520(4) no
O1' C11' . 1.358(4) yes
O2' C21' . 1.349(4) yes
O3' C31' . 1.366(4) yes
O4' C41' . 1.375(4) yes
C11' C16' . 1.400(4) no
C11' C12' . 1.406(4) no
C12' C13' . 1.388(4) no
C12' C47' . 1.513(4) no
C13' C14' . 1.378(5) no
C14' C15' . 1.376(5) no
C15' C16' . 1.392(5) no
C16' C17' . 1.517(5) no
C17' C22' . 1.520(5) no
C21' C22' . 1.403(4) no
C21' C26' . 1.410(5) no
C22' C23' . 1.382(4) no
C23' C24' . 1.379(5) no
C24' C25' . 1.372(5) no
C25' C26' . 1.382(5) no
C26' C27' . 1.521(5) no
C27' C32' . 1.514(4) no
C31' C32' . 1.395(4) no
C31' C36' . 1.399(4) no
C32' C33' . 1.391(5) no
C33' C34' . 1.376(5) no
C34' C35' . 1.376(5) no
C35' C36' . 1.391(4) no
C36' C37' . 1.514(4) no
C37' C42' . 1.516(4) no
C41' C42' . 1.397(4) no
C41' C46' . 1.398(4) no
C42' C43' . 1.385(4) no
C43' C44' . 1.374(4) no
C44' C45' . 1.382(5) no
C45' C46' . 1.392(4) no
C46' C47' . 1.511(4) no
N1 C55 . 1.305(7) no
N1 C51 . 1.503(8) no
C51 C52 . 1.414(10) no
C52 C53 . 1.356(11) no
C53 C54 . 1.496(9) no
C54 C55 . 1.402(7) no
N2 C65 . 1.451(5) no
N2 C61 . 1.469(5) no
C61 C62 . 1.492(6) no
C62 C63 . 1.469(6) no
C63 C64 . 1.458(7) no
C64 C65 . 1.468(6) no
N1A C2A . 1.129(6) no
C1A C2A . 1.416(7) no

loop_
_geom_hbond_atom_site_label_D
_geom_hbond_atom_site_label_H
_geom_hbond_atom_site_label_A
_geom_hbond_site_symmetry_A
_geom_hbond_distance_DH
_geom_hbond_distance_HA
_geom_hbond_distance_DA
_geom_hbond_angle_DHA
O1 H1O O2 . 0.97(6) 1.64(6) 2.605(3) 178(5)
O3 H3O O2 . 1.22(6) 1.32(6) 2.527(3) 171(5)
O4 H4O O3 . 0.89(6) 1.74(6) 2.623(3) 171(6)
O1' H1O' O2' . 1.02(2) 1.49(2) 2.494(3) 165(6)
O3' H3O' O2' . 1.03(6) 1.60(6) 2.635(3) 179(5)
O4' H4O' O1' . 1.07(6) 1.52(6) 2.579(3) 172(5)
N1 H1B O2W . 0.90 2.11 2.922(9) 149
N2 H2A O1W 1_455 1.05(6) 1.77(6) 2.775(4) 159(5)
N2 H2B O2 . 1.20(6) 1.64(6) 2.805(4) 162(5)
O1W H1W1 N1A . 0.98(5) 2.08(6) 2.901(6) 140(5)
O1W H2W1 O1 2_666 0.88(5) 2.06(6) 2.919(4) 163(6)
O2W H1W2 O3W . 0.99(2) 1.76(3) 2.727(6) 163(6)
O2W H2W2 O2' 2_665 1.00(2) 1.83(3) 2.781(4) 158(5)
O3W H1W3 O3' 2_665 0.87(7) 2.30(7) 2.790(4) 115(6)
O3W H2W3 O4' 1_565 0.91(6) 1.99(6) 2.778(5) 144(6)
